data_9003737
loop_
_publ_author_name
'Tarantino S C'
'Zema M'

_publ_section_title
;Mixing and ordering behavior in manganocolumbite-ferrocolumbite solid
 solution: A single-crystal X-ray diffraction study Sample: BRA n18 Qm=0.759
 from S. Jose de Safira, Minas Gerais, Brazil Sample: Annealed at T = 700 C
 for t = 20 m Note: Occupancies calculated assuming complete Fe/Mn disorder
;
_journal_name_full 'American Mineralogist'
_journal_page_first 1291
_journal_page_last 1300
_journal_paper_doi 10.2138/am.2005.1641
_journal_volume 90
_journal_year 2005
_chemical_formula_sum 'Fe0.79 Mn0.209 Nb1.901 O6 Ta0.1'
_chemical_name_mineral Ferrocolumbite
_space_group_IT_number 60
_symmetry_space_group_name_Hall '-P 2n 2ab'
_symmetry_space_group_name_H-M 'P b c n'
_cell_angle_alpha 90
_cell_angle_beta 90
_cell_angle_gamma 90
_cell_length_a 14.2658
_cell_length_b 5.7299
_cell_length_c 5.0748
_cell_formula_units_Z 4
_cell_volume 414.822
_exptl_crystal_thermal_history 'Annealed at T = 700 C for t = 20 m'
_cod_original_formula_sum 'Fe.79 Mn.209 Nb1.901 Ta.1 O6'
_cod_database_code 9003737

loop_
_symmetry_equiv_pos_as_xyz
x,y,z
x,-y,1/2+z
-x,y,1/2-z
1/2-x,1/2+y,z
1/2+x,1/2-y,-z
1/2+x,1/2+y,1/2-z
1/2-x,1/2-y,1/2+z
-x,-y,-z

loop_
_atom_site_label
_atom_site_fract_x
_atom_site_fract_y
_atom_site_fract_z
_atom_site_occupancy
_atom_site_U_iso_or_equiv
FeA 0.00000 0.32883 0.25000 0.66400 0.00650
MnA 0.00000 0.32883 0.25000 0.17500 0.00650
NbA 0.00000 0.32883 0.25000 0.16100 0.00650
NbB 0.16250 0.17823 0.74783 0.87000 0.00520
FeB 0.16250 0.17823 0.74783 0.06300 0.00520
TaB 0.16250 0.17823 0.74783 0.05000 0.00520
MnB 0.16250 0.17823 0.74783 0.01700 0.00520
O1 0.09553 0.10546 0.07080 1.00000 0.00790
O2 0.41954 0.11696 0.09490 1.00000 0.00880
O3 0.75613 0.12263 0.08200 1.00000 0.00740

loop_
_cod_related_entry_id
_cod_related_entry_database
_cod_related_entry_code
1 AMCSD 0003835
2 AMCSD 0003856

loop_
_[local]_alternative_name_id
_[local]_alternative_name_type
_[local]_alternative_name_source
_[local]_alternative_name_source_id
_[local]_alternative_name_value
1 mineral AMCSD 0003835 "Ferrocolumbite"
2 mineral AMCSD 0003856 "Columbite-(Fe)"

_database_code_amcsd 0003835
